data_4029927
loop_
_publ_author_name
'D\'iaz-Moscoso, Alejandro'
'Emond, Edward'
'Hughes, David L.'
'Tizzard, Graham J.'
'Coles, Simon J.'
'Cammidge, Andrew N.'

_publ_section_title
;
 Synthesis of a Class of Core-Modified Aza-BODIPY Derivatives.
;
_journal_issue 18
_journal_name_full 'The Journal of organic chemistry'
_journal_page_first 8932
_journal_page_last 8936
_journal_paper_doi 10.1021/jo501863t
_journal_volume 79
_journal_year 2014
_chemical_formula_moiety 'C32 H24 B F2 N3 O2'
_chemical_formula_sum 'C32 H24 B F2 N3 O2'
_chemical_formula_weight 531.35
_chemical_name_systematic
;
 ?
;
_space_group_IT_number 2
_symmetry_cell_setting triclinic
_symmetry_space_group_name_Hall '-P 1'
_symmetry_space_group_name_H-M 'P -1'
_atom_sites_solution_hydrogens geom
_atom_sites_solution_primary direct
_atom_sites_solution_secondary difmap
_audit_creation_method SHELXL-97
_cell_angle_alpha 80.050(6)
_cell_angle_beta 71.940(5)
_cell_angle_gamma 63.397(5)
_cell_formula_units_Z 2
_cell_length_a 9.8801(8)
_cell_length_b 10.3199(9)
_cell_length_c 14.6283(13)
_cell_measurement_reflns_used 8743
_cell_measurement_temperature 100(2)
_cell_measurement_theta_max 25.0
_cell_measurement_theta_min 3.1
_cell_volume 1266.9(2)
_computing_cell_refinement
;
CrystalClear-SM Expert 2.0 r13 (Rigaku, 2011)
;
_computing_data_collection
;
CrystalClear-SM Expert 2.0 r11 (Rigaku, 2011)
;
_computing_data_reduction
;
CrystalClear-SM Expert 2.0 r13 (Rigaku, 2011)
;
_computing_molecular_graphics 'OLEX2 (Dolomanov, Bourhis, Gildea, Howard & Puschmann, 2009)'
_computing_publication_material 'WINGX (Farrugia, 1998)'
_computing_structure_refinement 'SHELXL-97 (Sheldrick, 1997)'
_computing_structure_solution 'SUPERFLIP (Palatinus & Chapuis, 2007)'
_diffrn_ambient_temperature 100(2)
_diffrn_detector CCD
_diffrn_detector_area_resol_mean 28.5714
_diffrn_measured_fraction_theta_full 0.994
_diffrn_measured_fraction_theta_max 0.994
_diffrn_measurement_device
;
AFC12 (Left): Kappa 3 circle
;
_diffrn_measurement_device_type
;
Rigaku Saturn724+ (2x2 bin mode)
;
_diffrn_measurement_method 'profile data from \w-scans'
_diffrn_measurement_specimen_support Mitegen
_diffrn_radiation_monochromator Confocal
_diffrn_radiation_source 'Rotating Anode'
_diffrn_radiation_type MoK\a
_diffrn_radiation_wavelength 0.71075
_diffrn_reflns_av_R_equivalents 0.0957
_diffrn_reflns_av_sigmaI/netI 0.1229
_diffrn_reflns_limit_h_max 10
_diffrn_reflns_limit_h_min -11
_diffrn_reflns_limit_k_max 12
_diffrn_reflns_limit_k_min -12
_diffrn_reflns_limit_l_max 17
_diffrn_reflns_limit_l_min -17
_diffrn_reflns_number 13674
_diffrn_reflns_theta_full 25.02
_diffrn_reflns_theta_max 25.02
_diffrn_reflns_theta_min 3.12
_exptl_absorpt_coefficient_mu 0.097
_exptl_absorpt_correction_T_max 0.9990
_exptl_absorpt_correction_T_min 0.9923
_exptl_absorpt_correction_type multi-scan
_exptl_absorpt_process_details
;
CrystalClear-SM Expert 2.0 r13 (Rigaku, 2011)
;
_exptl_crystal_colour Orange
_exptl_crystal_density_diffrn 1.393
_exptl_crystal_density_method 'not measured'
_exptl_crystal_description Platelet
_exptl_crystal_F_000 552
_exptl_crystal_size_max 0.08
_exptl_crystal_size_mid 0.03
_exptl_crystal_size_min 0.01
_refine_diff_density_max 0.231
_refine_diff_density_min -0.263
_refine_diff_density_rms 0.060
_refine_ls_extinction_method none
_refine_ls_goodness_of_fit_ref 0.960
_refine_ls_hydrogen_treatment constr
_refine_ls_matrix_type full
_refine_ls_number_parameters 363
_refine_ls_number_reflns 4451
_refine_ls_number_restraints 0
_refine_ls_restrained_S_all 0.960
_refine_ls_R_factor_all 0.1315
_refine_ls_R_factor_gt 0.0613
_refine_ls_shift/su_max 0.000
_refine_ls_shift/su_mean 0.000
_refine_ls_structure_factor_coef Fsqd
_refine_ls_weighting_details 'calc w=1/[\s^2^(Fo^2^)+(0.0640P)^2^+0.0000P] where P=(Fo^2^+2Fc^2^)/3'
_refine_ls_weighting_scheme calc
_refine_ls_wR_factor_gt 0.1276
_refine_ls_wR_factor_ref 0.1578
_reflns_number_gt 2429
_reflns_number_total 4451
_reflns_threshold_expression >2\s(I)
_cod_data_source_file jo501863t_si_001.cif
_cod_data_source_block 8b
_cod_depositor_comments 'Adding full bibliography for 4029924--4029927.cif.'
_cod_original_cell_volume 1266.90(19)
_cod_database_code 4029927

loop_
_symmetry_equiv_pos_as_xyz
'x, y, z'
'-x, -y, -z'

loop_
_atom_site_label
_atom_site_type_symbol
_atom_site_fract_x
_atom_site_fract_y
_atom_site_fract_z
_atom_site_U_iso_or_equiv
_atom_site_adp_type
_atom_site_occupancy
_atom_site_symmetry_multiplicity
_atom_site_calc_flag
_atom_site_refinement_flags
C1 C 0.0980(4) 0.0998(3) 0.0432(2) 0.0259(8) Uani 1 1 d .
C2 C -0.0145(4) 0.1703(3) -0.0135(2) 0.0264(8) Uani 1 1 d .
C3 C 0.0046(4) 0.1639(4) -0.1112(3) 0.0287(8) Uani 1 1 d .
H3 H 0.1024 0.1040 -0.1516 0.034 Uiso 1 1 calc R
C4 C -0.1240(4) 0.2478(4) -0.1477(3) 0.0315(9) Uani 1 1 d .
H4 H -0.1148 0.2450 -0.2140 0.038 Uiso 1 1 calc R
C5 C -0.2663(4) 0.3360(4) -0.0881(3) 0.0318(9) Uani 1 1 d .
H5 H -0.3518 0.3947 -0.1151 0.038 Uiso 1 1 calc R
C6 C -0.2869(4) 0.3409(3) 0.0098(3) 0.0298(9) Uani 1 1 d .
H6 H -0.3852 0.4005 0.0499 0.036 Uiso 1 1 calc R
C7 C -0.1589(4) 0.2557(3) 0.0472(2) 0.0276(8) Uani 1 1 d .
C8 C -0.1345(4) 0.2399(3) 0.1436(3) 0.0270(8) Uani 1 1 d .
C9 C -0.2301(4) 0.2981(4) 0.2292(3) 0.0325(9) Uani 1 1 d .
H9 H -0.1801 0.2900 0.2772 0.039 Uiso 1 1 calc R
C10 C -0.4017(4) 0.3720(4) 0.2559(3) 0.0301(9) Uani 1 1 d .
C11 C -0.4932(4) 0.3181(4) 0.2325(2) 0.0312(9) Uani 1 1 d .
H11 H -0.4425 0.2376 0.1921 0.037 Uiso 1 1 calc R
C12 C -0.6551(4) 0.3777(4) 0.2661(2) 0.0303(9) Uani 1 1 d .
H12 H -0.7143 0.3389 0.2489 0.036 Uiso 1 1 calc R
C13 C -0.7303(4) 0.4954(4) 0.3256(3) 0.0313(9) Uani 1 1 d .
C14 C -0.6406(4) 0.5508(4) 0.3497(3) 0.0377(10) Uani 1 1 d .
H14 H -0.6915 0.6323 0.3892 0.045 Uiso 1 1 calc R
C15 C -0.4794(4) 0.4891(4) 0.3169(3) 0.0355(9) Uani 1 1 d .
H15 H -0.4203 0.5263 0.3357 0.043 Uiso 1 1 calc R
C16 C -0.9839(4) 0.5031(4) 0.3476(3) 0.0409(10) Uani 1 1 d .
H16A H -0.9789 0.5148 0.2788 0.061 Uiso 1 1 calc R
H16B H -1.0927 0.5547 0.3848 0.061 Uiso 1 1 calc R
H16C H -0.9457 0.3999 0.3670 0.061 Uiso 1 1 calc R
C17 C 0.3290(4) -0.0486(3) 0.0750(2) 0.0256(8) Uani 1 1 d .
C18 C 0.4929(4) -0.1563(3) 0.0565(2) 0.0266(8) Uani 1 1 d .
C19 C 0.5935(4) -0.2302(3) -0.0265(3) 0.0277(8) Uani 1 1 d .
H19 H 0.5624 -0.2101 -0.0845 0.033 Uiso 1 1 calc R
C20 C 0.7405(4) -0.3341(4) -0.0210(3) 0.0318(9) Uani 1 1 d .
H20 H 0.8115 -0.3879 -0.0760 0.038 Uiso 1 1 calc R
C21 C 0.7856(4) -0.3608(4) 0.0639(3) 0.0306(9) Uani 1 1 d .
H21 H 0.8870 -0.4332 0.0659 0.037 Uiso 1 1 calc R
C22 C 0.6864(4) -0.2847(4) 0.1457(3) 0.0309(9) Uani 1 1 d .
H22 H 0.7189 -0.3034 0.2032 0.037 Uiso 1 1 calc R
C23 C 0.5371(4) -0.1794(3) 0.1415(2) 0.0271(8) Uani 1 1 d .
C24 C 0.4014(4) -0.0871(3) 0.2139(2) 0.0280(8) Uani 1 1 d .
C25 C 0.3816(4) -0.0678(4) 0.3061(3) 0.0327(9) Uani 1 1 d .
H25 H 0.2763 -0.0192 0.3430 0.039 Uiso 1 1 calc R
C26 C 0.5025(4) -0.1125(4) 0.3568(3) 0.0315(9) Uani 1 1 d .
C27 C 0.6326(4) -0.0794(4) 0.3178(3) 0.0329(9) Uani 1 1 d .
H27 H 0.6481 -0.0389 0.2541 0.040 Uiso 1 1 calc R
C28 C 0.7389(4) -0.1034(4) 0.3687(3) 0.0311(9) Uani 1 1 d .
H28 H 0.8257 -0.0794 0.3405 0.037 Uiso 1 1 calc R
C29 C 0.7169(4) -0.1634(4) 0.4621(3) 0.0303(9) Uani 1 1 d .
C30 C 0.5907(4) -0.1996(4) 0.5020(3) 0.0339(9) Uani 1 1 d .
H30 H 0.5777 -0.2429 0.5651 0.041 Uiso 1 1 calc R
C31 C 0.4839(4) -0.1735(4) 0.4511(3) 0.0329(9) Uani 1 1 d .
H31 H 0.3969 -0.1970 0.4800 0.040 Uiso 1 1 calc R
C32 C 0.9325(4) -0.1380(4) 0.4862(3) 0.0388(10) Uani 1 1 d .
H32A H 1.0073 -0.1887 0.4281 0.058 Uiso 1 1 calc R
H32B H 0.9872 -0.1574 0.5360 0.058 Uiso 1 1 calc R
H32C H 0.8859 -0.0334 0.4712 0.058 Uiso 1 1 calc R
B1 B 0.1106(5) 0.0948(4) 0.2143(3) 0.0305(10) Uani 1 1 d .
F1 F 0.0357(2) 0.0288(2) 0.29155(14) 0.0346(5) Uani 1 1 d .
F2 F 0.1132(2) 0.2120(2) 0.24881(14) 0.0357(5) Uani 1 1 d .
N1 N 0.0280(3) 0.1457(3) 0.1336(2) 0.0255(7) Uani 1 1 d .
N2 N 0.2777(3) -0.0149(3) 0.16815(19) 0.0253(7) Uani 1 1 d .
N3 N 0.2466(3) 0.0046(3) 0.0098(2) 0.0259(7) Uani 1 1 d .
O1 O -0.8878(3) 0.5618(3) 0.36531(18) 0.0371(7) Uani 1 1 d .
O2 O 0.8113(3) -0.1883(2) 0.52032(17) 0.0353(6) Uani 1 1 d .

loop_
_atom_site_aniso_label
_atom_site_aniso_U_11
_atom_site_aniso_U_22
_atom_site_aniso_U_33
_atom_site_aniso_U_23
_atom_site_aniso_U_13
_atom_site_aniso_U_12
C1 0.028(2) 0.0232(18) 0.028(2) -0.0020(15) -0.0071(17) -0.0123(16)
C2 0.031(2) 0.0262(19) 0.025(2) 0.0014(14) -0.0091(18) -0.0140(16)
C3 0.033(2) 0.0294(19) 0.028(2) 0.0011(15) -0.0092(17) -0.0166(16)
C4 0.039(2) 0.031(2) 0.028(2) 0.0025(15) -0.0127(19) -0.0170(18)
C5 0.032(2) 0.0264(19) 0.039(3) 0.0060(16) -0.0171(19) -0.0110(17)
C6 0.031(2) 0.0246(19) 0.032(2) -0.0010(15) -0.0100(18) -0.0087(16)
C7 0.031(2) 0.0227(19) 0.030(2) 0.0001(15) -0.0089(18) -0.0127(16)
C8 0.026(2) 0.0262(19) 0.030(2) -0.0012(15) -0.0093(18) -0.0110(16)
C9 0.037(2) 0.030(2) 0.029(2) -0.0038(16) -0.0075(19) -0.0128(17)
C10 0.028(2) 0.030(2) 0.029(2) -0.0031(15) -0.0089(17) -0.0083(16)
C11 0.037(2) 0.030(2) 0.024(2) -0.0009(15) -0.0108(18) -0.0112(17)
C12 0.035(2) 0.030(2) 0.027(2) 0.0007(15) -0.0129(18) -0.0129(17)
C13 0.029(2) 0.025(2) 0.033(2) -0.0024(15) -0.0089(18) -0.0048(16)
C14 0.040(2) 0.029(2) 0.041(3) -0.0129(16) -0.004(2) -0.0116(18)
C15 0.036(2) 0.031(2) 0.039(3) -0.0065(16) -0.0088(19) -0.0128(18)
C16 0.029(2) 0.038(2) 0.057(3) -0.0085(19) -0.011(2) -0.0139(18)
C17 0.030(2) 0.0256(19) 0.024(2) -0.0015(15) -0.0062(18) -0.0140(16)
C18 0.032(2) 0.0250(19) 0.026(2) -0.0004(15) -0.0089(18) -0.0139(16)
C19 0.032(2) 0.0261(19) 0.028(2) -0.0020(15) -0.0085(17) -0.0145(16)
C20 0.031(2) 0.030(2) 0.032(2) -0.0072(15) -0.0056(18) -0.0118(17)
C21 0.030(2) 0.028(2) 0.031(2) 0.0002(15) -0.0103(18) -0.0090(16)
C22 0.035(2) 0.030(2) 0.028(2) 0.0020(15) -0.0102(18) -0.0141(17)
C23 0.029(2) 0.0264(19) 0.028(2) -0.0022(15) -0.0071(17) -0.0127(16)
C24 0.028(2) 0.031(2) 0.023(2) -0.0011(15) -0.0080(17) -0.0089(16)
C25 0.028(2) 0.038(2) 0.030(2) -0.0024(16) -0.0065(18) -0.0124(17)
C26 0.032(2) 0.032(2) 0.027(2) -0.0026(15) -0.0075(18) -0.0098(17)
C27 0.037(2) 0.034(2) 0.023(2) -0.0015(15) -0.0095(19) -0.0103(18)
C28 0.031(2) 0.034(2) 0.026(2) -0.0040(15) -0.0098(18) -0.0098(17)
C29 0.029(2) 0.029(2) 0.033(2) -0.0033(15) -0.0156(19) -0.0065(17)
C30 0.040(2) 0.032(2) 0.024(2) -0.0001(15) -0.0089(19) -0.0095(17)
C31 0.036(2) 0.034(2) 0.027(2) -0.0029(15) -0.0078(19) -0.0121(17)
C32 0.038(2) 0.044(2) 0.041(3) -0.0033(18) -0.017(2) -0.0186(19)
B1 0.031(2) 0.032(2) 0.028(3) -0.0064(18) -0.007(2) -0.0107(19)
F1 0.0328(12) 0.0393(12) 0.0276(13) -0.0005(9) -0.0065(10) -0.0129(10)
F2 0.0372(12) 0.0362(12) 0.0362(13) -0.0100(9) -0.0136(10) -0.0121(9)
N1 0.0262(17) 0.0250(15) 0.0262(18) -0.0016(12) -0.0106(14) -0.0090(13)
N2 0.0253(16) 0.0283(16) 0.0230(18) -0.0017(12) -0.0105(14) -0.0091(13)
N3 0.0272(18) 0.0281(16) 0.0248(18) -0.0016(12) -0.0087(15) -0.0124(14)
O1 0.0270(15) 0.0347(15) 0.0443(18) -0.0101(11) -0.0072(13) -0.0070(12)
O2 0.0360(15) 0.0416(16) 0.0323(16) -0.0017(11) -0.0162(13) -0.0149(12)

loop_
_atom_type_symbol
_atom_type_description
_atom_type_scat_dispersion_real
_atom_type_scat_dispersion_imag
_atom_type_scat_source
C C 0.0033 0.0016 'International Tables Vol C Tables 4.2.6.8 and 6.1.1.4'
H H 0.0000 0.0000 'International Tables Vol C Tables 4.2.6.8 and 6.1.1.4'
B B 0.0013 0.0007 'International Tables Vol C Tables 4.2.6.8 and 6.1.1.4'
F F 0.0171 0.0103 'International Tables Vol C Tables 4.2.6.8 and 6.1.1.4'
N N 0.0061 0.0033 'International Tables Vol C Tables 4.2.6.8 and 6.1.1.4'
O O 0.0106 0.0060 'International Tables Vol C Tables 4.2.6.8 and 6.1.1.4'

loop_
_geom_angle_atom_site_label_1
_geom_angle_atom_site_label_2
_geom_angle_atom_site_label_3
_geom_angle
N3 C1 N1 126.5(3)
N3 C1 C2 124.7(3)
N1 C1 C2 108.8(3)
C3 C2 C7 121.7(3)
C3 C2 C1 130.1(3)
C7 C2 C1 108.2(3)
C4 C3 C2 117.8(3)
C4 C3 H3 121.1
C2 C3 H3 121.1
C3 C4 C5 120.6(3)
C3 C4 H4 119.7
C5 C4 H4 119.7
C6 C5 C4 121.9(3)
C6 C5 H5 119.1
C4 C5 H5 119.1
C5 C6 C7 117.9(3)
C5 C6 H6 121.1
C7 C6 H6 121.1
C6 C7 C2 120.1(3)
C6 C7 C8 132.9(3)
C2 C7 C8 106.8(3)
C9 C8 N1 121.0(3)
C9 C8 C7 133.1(3)
N1 C8 C7 105.9(3)
C8 C9 C10 127.3(3)
C8 C9 H9 116.4
C10 C9 H9 116.4
C11 C10 C15 117.6(3)
C11 C10 C9 121.7(3)
C15 C10 C9 120.1(3)
C12 C11 C10 122.3(3)
C12 C11 H11 118.9
C10 C11 H11 118.9
C11 C12 C13 119.2(3)
C11 C12 H12 120.4
C13 C12 H12 120.4
O1 C13 C12 125.1(3)
O1 C13 C14 115.6(3)
C12 C13 C14 119.3(3)
C15 C14 C13 120.9(3)
C15 C14 H14 119.6
C13 C14 H14 119.6
C14 C15 C10 120.7(3)
C14 C15 H15 119.7
C10 C15 H15 119.7
O1 C16 H16A 109.5
O1 C16 H16B 109.5
H16A C16 H16B 109.5
O1 C16 H16C 109.5
H16A C16 H16C 109.5
H16B C16 H16C 109.5
N3 C17 N2 126.6(3)
N3 C17 C18 124.9(3)
N2 C17 C18 108.4(3)
C19 C18 C23 122.6(3)
C19 C18 C17 130.1(3)
C23 C18 C17 107.2(3)
C20 C19 C18 117.4(3)
C20 C19 H19 121.3
C18 C19 H19 121.3
C19 C20 C21 120.8(3)
C19 C20 H20 119.6
C21 C20 H20 119.6
C22 C21 C20 121.7(3)
C22 C21 H21 119.1
C20 C21 H21 119.1
C21 C22 C23 118.2(3)
C21 C22 H22 120.9
C23 C22 H22 120.9
C18 C23 C22 119.2(3)
C18 C23 C24 107.7(3)
C22 C23 C24 132.9(3)
C25 C24 N2 122.1(3)
C25 C24 C23 131.8(3)
N2 C24 C23 106.1(3)
C24 C25 C26 127.7(3)
C24 C25 H25 116.1
C26 C25 H25 116.1
C27 C26 C31 117.3(3)
C27 C26 C25 120.8(3)
C31 C26 C25 121.5(3)
C28 C27 C26 122.5(4)
C28 C27 H27 118.8
C26 C27 H27 118.8
C27 C28 C29 118.9(4)
C27 C28 H28 120.5
C29 C28 H28 120.5
O2 C29 C30 115.8(3)
O2 C29 C28 124.3(3)
C30 C29 C28 119.9(3)
C31 C30 C29 120.7(4)
C31 C30 H30 119.6
C29 C30 H30 119.6
C30 C31 C26 120.7(4)
C30 C31 H31 119.7
C26 C31 H31 119.7
O2 C32 H32A 109.5
O2 C32 H32B 109.5
H32A C32 H32B 109.5
O2 C32 H32C 109.5
H32A C32 H32C 109.5
H32B C32 H32C 109.5
F1 B1 F2 108.2(3)
F1 B1 N1 111.6(3)
F2 B1 N1 110.6(3)
F1 B1 N2 110.5(3)
F2 B1 N2 111.0(3)
N1 B1 N2 105.0(3)
C1 N1 C8 110.3(3)
C1 N1 B1 123.8(3)
C8 N1 B1 125.9(3)
C17 N2 C24 110.4(3)
C17 N2 B1 123.4(3)
C24 N2 B1 126.0(3)
C17 N3 C1 114.6(3)
C13 O1 C16 117.6(3)
C29 O2 C32 117.7(3)

loop_
_geom_bond_atom_site_label_1
_geom_bond_atom_site_label_2
_geom_bond_distance
C1 N3 1.338(4)
C1 N1 1.344(4)
C1 C2 1.447(5)
C2 C3 1.392(5)
C2 C7 1.399(5)
C3 C4 1.387(5)
C3 H3 0.9500
C4 C5 1.390(5)
C4 H4 0.9500
C5 C6 1.389(5)
C5 H5 0.9500
C6 C7 1.392(5)
C6 H6 0.9500
C7 C8 1.474(5)
C8 C9 1.356(5)
C8 N1 1.431(4)
C9 C10 1.464(5)
C9 H9 0.9500
C10 C11 1.397(5)
C10 C15 1.401(5)
C11 C12 1.384(5)
C11 H11 0.9500
C12 C13 1.393(5)
C12 H12 0.9500
C13 O1 1.361(4)
C13 C14 1.398(5)
C14 C15 1.377(5)
C14 H14 0.9500
C15 H15 0.9500
C16 O1 1.434(4)
C16 H16A 0.9800
C16 H16B 0.9800
C16 H16C 0.9800
C17 N3 1.333(4)
C17 N2 1.346(4)
C17 C18 1.466(5)
C18 C19 1.391(5)
C18 C23 1.392(5)
C19 C20 1.383(5)
C19 H19 0.9500
C20 C21 1.391(5)
C20 H20 0.9500
C21 C22 1.385(5)
C21 H21 0.9500
C22 C23 1.399(5)
C22 H22 0.9500
C23 C24 1.466(5)
C24 C25 1.339(4)
C24 N2 1.420(4)
C25 C26 1.458(5)
C25 H25 0.9500
C26 C27 1.402(5)
C26 C31 1.407(5)
C27 C28 1.381(5)
C27 H27 0.9500
C28 C29 1.393(5)
C28 H28 0.9500
C29 O2 1.365(4)
C29 C30 1.388(5)
C30 C31 1.381(5)
C30 H30 0.9500
C31 H31 0.9500
C32 O2 1.431(4)
C32 H32A 0.9800
C32 H32B 0.9800
C32 H32C 0.9800
B1 F1 1.398(5)
B1 F2 1.403(4)
B1 N1 1.527(5)
B1 N2 1.537(5)

loop_
_geom_torsion_atom_site_label_1
_geom_torsion_atom_site_label_2
_geom_torsion_atom_site_label_3
_geom_torsion_atom_site_label_4
_geom_torsion
N3 C1 C2 C3 -4.0(6)
N1 C1 C2 C3 176.2(3)
N3 C1 C2 C7 176.8(3)
N1 C1 C2 C7 -3.0(4)
C7 C2 C3 C4 1.4(5)
C1 C2 C3 C4 -177.8(3)
C2 C3 C4 C5 0.6(5)
C3 C4 C5 C6 -1.8(5)
C4 C5 C6 C7 1.0(5)
C5 C6 C7 C2 0.9(5)
C5 C6 C7 C8 175.8(3)
C3 C2 C7 C6 -2.2(5)
C1 C2 C7 C6 177.2(3)
C3 C2 C7 C8 -178.2(3)
C1 C2 C7 C8 1.1(4)
C6 C7 C8 C9 3.4(6)
C2 C7 C8 C9 178.7(4)
C6 C7 C8 N1 -174.3(3)
C2 C7 C8 N1 1.1(3)
N1 C8 C9 C10 -167.2(3)
C7 C8 C9 C10 15.5(6)
C8 C9 C10 C11 43.7(6)
C8 C9 C10 C15 -144.7(4)
C15 C10 C11 C12 1.0(5)
C9 C10 C11 C12 172.8(3)
C10 C11 C12 C13 -0.2(5)
C11 C12 C13 O1 -178.4(3)
C11 C12 C13 C14 0.2(5)
O1 C13 C14 C15 177.5(3)
C12 C13 C14 C15 -1.2(6)
C13 C14 C15 C10 2.1(6)
C11 C10 C15 C14 -2.0(6)
C9 C10 C15 C14 -173.9(3)
N3 C17 C18 C19 -3.7(6)
N2 C17 C18 C19 175.9(3)
N3 C17 C18 C23 178.0(3)
N2 C17 C18 C23 -2.4(4)
C23 C18 C19 C20 2.5(5)
C17 C18 C19 C20 -175.6(3)
C18 C19 C20 C21 -1.1(5)
C19 C20 C21 C22 -0.3(5)
C20 C21 C22 C23 0.5(5)
C19 C18 C23 C22 -2.4(5)
C17 C18 C23 C22 176.1(3)
C19 C18 C23 C24 -178.3(3)
C17 C18 C23 C24 0.3(4)
C21 C22 C23 C18 0.9(5)
C21 C22 C23 C24 175.5(3)
C18 C23 C24 C25 -179.7(4)
C22 C23 C24 C25 5.3(7)
C18 C23 C24 N2 1.9(4)
C22 C23 C24 N2 -173.2(4)
N2 C24 C25 C26 -167.7(3)
C23 C24 C25 C26 14.1(6)
C24 C25 C26 C27 49.9(5)
C24 C25 C26 C31 -138.3(4)
C31 C26 C27 C28 -0.6(5)
C25 C26 C27 C28 171.6(3)
C26 C27 C28 C29 0.3(5)
C27 C28 C29 O2 -178.1(3)
C27 C28 C29 C30 0.8(5)
O2 C29 C30 C31 177.4(3)
C28 C29 C30 C31 -1.7(5)
C29 C30 C31 C26 1.4(5)
C27 C26 C31 C30 -0.3(5)
C25 C26 C31 C30 -172.4(3)
N3 C1 N1 C8 -176.0(3)
C2 C1 N1 C8 3.8(4)
N3 C1 N1 B1 0.3(5)
C2 C1 N1 B1 -179.9(3)
C9 C8 N1 C1 179.0(3)
C7 C8 N1 C1 -3.0(3)
C9 C8 N1 B1 2.7(5)
C7 C8 N1 B1 -179.3(3)
F1 B1 N1 C1 -120.9(3)
F2 B1 N1 C1 118.7(3)
N2 B1 N1 C1 -1.2(4)
F1 B1 N1 C8 54.9(4)
F2 B1 N1 C8 -65.5(4)
N2 B1 N1 C8 174.6(3)
N3 C17 N2 C24 -176.7(3)
C18 C17 N2 C24 3.7(4)
N3 C17 N2 B1 -0.4(5)
C18 C17 N2 B1 -179.9(3)
C25 C24 N2 C17 177.9(3)
C23 C24 N2 C17 -3.5(4)
C25 C24 N2 B1 1.6(5)
C23 C24 N2 B1 -179.7(3)
F1 B1 N2 C17 121.6(3)
F2 B1 N2 C17 -118.4(3)
N1 B1 N2 C17 1.2(4)
F1 B1 N2 C24 -62.6(4)
F2 B1 N2 C24 57.3(4)
N1 B1 N2 C24 176.9(3)
N2 C17 N3 C1 -0.7(5)
C18 C17 N3 C1 178.8(3)
N1 C1 N3 C17 0.7(5)
C2 C1 N3 C17 -179.1(3)
C12 C13 O1 C16 2.4(5)
C14 C13 O1 C16 -176.2(3)
C30 C29 O2 C32 -173.2(3)
C28 C29 O2 C32 5.7(5)
